data_7044691
loop_
_publ_author_name
'Xiao, Ying-Hui'
'Deng, Zhaopeng'
'Zhu, Zhi-Biao'
'Huo, Li-Hua'
'Gao, Shan'

_publ_section_title
;
 Rare Earth Metal-Organic Complexes Constructed from Hydroxyl and Carboxyl
 Modified Arenesulfonate: Syntheses, Structure Evolutions, Ultraviolet,
 Visible and Near-Infrared Luminescence
;
_journal_name_full 'Dalton Transactions'
_journal_paper_doi 10.1039/C7DT03254D
_journal_year 2017
_chemical_formula_moiety 'C31 H20 Ho N5 O9 S'
_chemical_formula_sum 'C31 H20 Ho N5 O9 S'
_chemical_formula_weight 803.51
_chemical_name_systematic
; 
 ? 
;
_space_group_IT_number 14
_symmetry_cell_setting monoclinic
_symmetry_space_group_name_Hall '-P 2ybc'
_symmetry_space_group_name_H-M 'P 1 21/c 1'
_atom_sites_solution_hydrogens geom
_atom_sites_solution_primary direct
_atom_sites_solution_secondary difmap
_audit_creation_method SHELXL-97
_audit_update_record
;
2017-05-13 deposited with the CCDC.
2017-11-06 downloaded from the CCDC.
;
_cell_angle_alpha 90.00
_cell_angle_beta 104.705(2)
_cell_angle_gamma 90.00
_cell_formula_units_Z 4
_cell_length_a 11.6315(2)
_cell_length_b 14.8756(3)
_cell_length_c 17.5103(4)
_cell_measurement_reflns_used 4239
_cell_measurement_temperature 295(2)
_cell_measurement_theta_max 27.56
_cell_measurement_theta_min 3.28
_cell_volume 2930.49(11)
_computing_cell_refinement
;
CrysAlis Pro (Agilent, 2013)
;
_computing_data_collection
;
CrysAlis Pro (Agilent, 2013)
;
_computing_data_reduction
;
CrysAlis Pro (Agilent, 2013)
;
_computing_molecular_graphics '(K. Brandenburg, Diamond 3.1, 2009)'
_computing_publication_material '(K. Brandenburg, Diamond 3.1, 2009)'
_computing_structure_refinement 'SHELXL-97 (Sheldrick, 1997)'
_computing_structure_solution 'SHELXS-97 (Sheldrick, 1990)'
_diffrn_ambient_temperature 295(2)
_diffrn_detector_area_resol_mean 16.1954
_diffrn_measured_fraction_theta_full 0.991
_diffrn_measured_fraction_theta_max 0.991
_diffrn_measurement_device_type 'Xcalibur, Eos'
_diffrn_measurement_method '\w scans'
_diffrn_radiation_monochromator graphite
_diffrn_radiation_source 'Enhance (Mo) X-ray Source'
_diffrn_radiation_type MoK\a
_diffrn_radiation_wavelength 0.71073
_diffrn_reflns_av_R_equivalents 0.0291
_diffrn_reflns_av_sigmaI/netI 0.0607
_diffrn_reflns_limit_h_max 15
_diffrn_reflns_limit_h_min -8
_diffrn_reflns_limit_k_max 8
_diffrn_reflns_limit_k_min -19
_diffrn_reflns_limit_l_max 22
_diffrn_reflns_limit_l_min -21
_diffrn_reflns_number 10615
_diffrn_reflns_theta_full 27.56
_diffrn_reflns_theta_max 27.56
_diffrn_reflns_theta_min 3.28
_exptl_absorpt_coefficient_mu 2.838
_exptl_absorpt_correction_T_max 0.6595
_exptl_absorpt_correction_T_min 0.5871
_exptl_absorpt_correction_type multi-scan
_exptl_absorpt_process_details
; 
CrysAlis Pro (Agilent, 2013)
Empirical absorption correction using spherical harmonics,
 implemented in SCALE3 ABSPACK scaling algorithm. 
;
_exptl_crystal_colour colorless
_exptl_crystal_density_diffrn 1.821
_exptl_crystal_density_method 'not measured'
_exptl_crystal_description block
_exptl_crystal_F_000 1584
_exptl_crystal_size_max 0.21
_exptl_crystal_size_mid 0.18
_exptl_crystal_size_min 0.16
_refine_diff_density_max 0.743
_refine_diff_density_min -0.655
_refine_diff_density_rms 0.115
_refine_ls_extinction_method none
_refine_ls_goodness_of_fit_ref 1.007
_refine_ls_hydrogen_treatment mixed
_refine_ls_matrix_type full
_refine_ls_number_parameters 430
_refine_ls_number_reflns 6712
_refine_ls_number_restraints 3
_refine_ls_restrained_S_all 1.007
_refine_ls_R_factor_all 0.0558
_refine_ls_R_factor_gt 0.0366
_refine_ls_shift/su_max 0.002
_refine_ls_shift/su_mean 0.000
_refine_ls_structure_factor_coef Fsqd
_refine_ls_weighting_details 'calc w=1/[\s^2^(Fo^2^)+(0.0161P)^2^+0.0000P] where P=(Fo^2^+2Fc^2^)/3'
_refine_ls_weighting_scheme calc
_refine_ls_wR_factor_gt 0.0585
_refine_ls_wR_factor_ref 0.0647
_reflns_number_gt 5224
_reflns_number_total 6712
_reflns_threshold_expression >2sigma(I)
_cod_data_source_file c7dt03254d3.cif
_cod_data_source_block 7-Ho
_cod_original_sg_symbol_H-M 'P 21/c'
_cod_database_code 7044691

loop_
_symmetry_equiv_pos_as_xyz
'x, y, z'
'-x, y+1/2, -z+1/2'
'-x, -y, -z'
'x, -y-1/2, z-1/2'

loop_
_atom_site_label
_atom_site_type_symbol
_atom_site_fract_x
_atom_site_fract_y
_atom_site_fract_z
_atom_site_U_iso_or_equiv
_atom_site_adp_type
_atom_site_occupancy
_atom_site_symmetry_multiplicity
_atom_site_calc_flag
_atom_site_refinement_flags
Ho1 Ho 0.312865(16) 0.391713(11) 0.745967(11) 0.02297(6) Uani 1 1 d .
S1 S 0.31162(9) 0.61179(7) 0.67218(6) 0.0284(2) Uani 1 1 d .
O1 O 0.3745(2) 0.53418(17) 0.71575(16) 0.0325(7) Uani 1 1 d .
O1W O 0.3932(3) 0.24722(18) 0.7714(2) 0.0417(8) Uani 1 1 d D
H1W1 H 0.345(3) 0.207(2) 0.749(3) 0.063 Uiso 1 1 d D
H1W2 H 0.4622(16) 0.226(2) 0.789(3) 0.063 Uiso 1 1 d D
O2 O 0.2590(3) 0.5904(2) 0.59078(17) 0.0479(8) Uani 1 1 d .
O3 O 0.3859(3) 0.69017(18) 0.6830(2) 0.0499(9) Uani 1 1 d .
O4 O 0.1676(2) 0.48548(17) 0.75362(16) 0.0337(7) Uani 1 1 d .
O5 O -0.0936(3) 0.4759(2) 0.7545(2) 0.0609(10) Uani 1 1 d .
O6 O -0.0024(3) 0.5163(3) 0.8728(2) 0.0719(12) Uani 1 1 d .
O7 O -0.1954(3) 0.65117(19) 0.79042(19) 0.0424(8) Uani 1 1 d .
O8 O -0.1566(2) 0.79330(17) 0.76673(17) 0.0371(7) Uani 1 1 d .
N1 N 0.2119(3) 0.3873(2) 0.6031(2) 0.0347(8) Uani 1 1 d .
N2 N 0.4504(3) 0.3672(2) 0.6521(2) 0.0312(8) Uani 1 1 d .
N3 N 0.5076(3) 0.4261(2) 0.8488(2) 0.0320(8) Uani 1 1 d .
N4 N 0.3075(3) 0.3723(2) 0.8879(2) 0.0347(9) Uani 1 1 d .
N5 N -0.0270(3) 0.5252(2) 0.8016(3) 0.0391(9) Uani 1 1 d .
C1 C 0.1930(3) 0.6372(2) 0.7150(2) 0.0230(8) Uani 1 1 d .
C2 C 0.1347(3) 0.5692(3) 0.7463(2) 0.0239(8) Uani 1 1 d .
C3 C 0.0331(3) 0.5982(3) 0.7695(2) 0.0249(9) Uani 1 1 d .
C4 C -0.0100(4) 0.6853(3) 0.7630(2) 0.0270(9) Uani 1 1 d .
C5 C 0.0551(4) 0.7501(3) 0.7348(3) 0.0356(10) Uani 1 1 d .
H5 H 0.0309 0.8099 0.7320 0.043 Uiso 1 1 calc R
C6 C 0.1555(4) 0.7262(3) 0.7111(3) 0.0341(10) Uani 1 1 d .
H6 H 0.1985 0.7700 0.6924 0.041 Uiso 1 1 calc R
C7 C -0.1297(4) 0.7106(3) 0.7761(2) 0.0298(9) Uani 1 1 d .
C8 C 0.0953(4) 0.3901(3) 0.5778(3) 0.0483(12) Uani 1 1 d .
H8 H 0.0511 0.3884 0.6152 0.058 Uiso 1 1 calc R
C9 C 0.0336(5) 0.3957(3) 0.4979(3) 0.0639(16) Uani 1 1 d .
H9 H -0.0491 0.3947 0.4823 0.077 Uiso 1 1 calc R
C10 C 0.0992(6) 0.4026(4) 0.4442(3) 0.0659(17) Uani 1 1 d .
H10 H 0.0607 0.4091 0.3910 0.079 Uiso 1 1 calc R
C11 C 0.2221(5) 0.4004(3) 0.4667(3) 0.0492(13) Uani 1 1 d .
C12 C 0.2941(6) 0.4045(4) 0.4124(3) 0.0653(17) Uani 1 1 d .
H12 H 0.2584 0.4130 0.3590 0.078 Uiso 1 1 calc R
C13 C 0.4133(6) 0.3964(4) 0.4367(3) 0.0644(16) Uani 1 1 d .
H13 H 0.4586 0.3990 0.4000 0.077 Uiso 1 1 calc R
C14 C 0.4707(5) 0.3838(3) 0.5183(3) 0.0457(12) Uani 1 1 d .
C15 C 0.5935(5) 0.3699(3) 0.5454(3) 0.0562(15) Uani 1 1 d .
H15 H 0.6419 0.3725 0.5105 0.067 Uiso 1 1 calc R
C16 C 0.6411(5) 0.3525(3) 0.6231(3) 0.0526(14) Uani 1 1 d .
H16 H 0.7222 0.3424 0.6424 0.063 Uiso 1 1 calc R
C17 C 0.5654(4) 0.3501(3) 0.6735(3) 0.0407(11) Uani 1 1 d .
H17 H 0.5986 0.3354 0.7261 0.049 Uiso 1 1 calc R
C18 C 0.4013(4) 0.3817(3) 0.5737(2) 0.0346(10) Uani 1 1 d .
C19 C 0.2753(4) 0.3913(3) 0.5480(2) 0.0368(10) Uani 1 1 d .
C20 C 0.6046(4) 0.4593(3) 0.8320(3) 0.0432(12) Uani 1 1 d .
H20 H 0.5982 0.4810 0.7813 0.052 Uiso 1 1 calc R
C21 C 0.7150(4) 0.4634(3) 0.8861(4) 0.0567(14) Uani 1 1 d .
H21 H 0.7809 0.4856 0.8712 0.068 Uiso 1 1 calc R
C22 C 0.7249(5) 0.4347(3) 0.9607(4) 0.0629(16) Uani 1 1 d .
H22 H 0.7988 0.4349 0.9970 0.075 Uiso 1 1 calc R
C23 C 0.6250(5) 0.4046(3) 0.9837(3) 0.0465(13) Uani 1 1 d .
C24 C 0.6255(6) 0.3825(3) 1.0633(3) 0.0669(18) Uani 1 1 d .
H24 H 0.6966 0.3844 1.1024 0.080 Uiso 1 1 calc R
C25 C 0.5254(7) 0.3594(3) 1.0823(3) 0.0658(18) Uani 1 1 d .
H25 H 0.5287 0.3460 1.1347 0.079 Uiso 1 1 calc R
C26 C 0.4143(5) 0.3544(3) 1.0256(3) 0.0475(13) Uani 1 1 d .
C27 C 0.3066(7) 0.3340(3) 1.0427(3) 0.0645(18) Uani 1 1 d .
H27 H 0.3054 0.3199 1.0942 0.077 Uiso 1 1 calc R
C28 C 0.2041(6) 0.3345(3) 0.9855(3) 0.0629(17) Uani 1 1 d .
H28 H 0.1321 0.3221 0.9973 0.075 Uiso 1 1 calc R
C29 C 0.2082(5) 0.3539(3) 0.9091(3) 0.0484(13) Uani 1 1 d .
H29 H 0.1370 0.3540 0.8700 0.058 Uiso 1 1 calc R
C30 C 0.4099(4) 0.3742(2) 0.9457(2) 0.0335(10) Uani 1 1 d .
C31 C 0.5171(4) 0.4005(3) 0.9247(2) 0.0348(10) Uani 1 1 d .

loop_
_atom_site_aniso_label
_atom_site_aniso_U_11
_atom_site_aniso_U_22
_atom_site_aniso_U_33
_atom_site_aniso_U_23
_atom_site_aniso_U_13
_atom_site_aniso_U_12
Ho1 0.01816(9) 0.02309(9) 0.02823(10) 0.00254(8) 0.00696(7) 0.00138(9)
S1 0.0196(5) 0.0291(5) 0.0382(6) 0.0026(5) 0.0107(4) -0.0014(5)
O1 0.0209(15) 0.0320(15) 0.0456(18) 0.0080(13) 0.0100(14) 0.0049(13)
O1W 0.0241(17) 0.0292(16) 0.069(2) 0.0083(16) 0.0069(17) 0.0031(14)
O2 0.045(2) 0.068(2) 0.0330(18) -0.0003(15) 0.0129(16) 0.0012(18)
O3 0.0280(18) 0.0323(17) 0.093(3) -0.0031(16) 0.0227(18) -0.0115(15)
O4 0.0287(17) 0.0261(15) 0.0519(19) 0.0037(13) 0.0205(15) 0.0031(13)
O5 0.054(2) 0.0374(19) 0.099(3) -0.0123(19) 0.035(2) -0.0144(18)
O6 0.058(3) 0.110(3) 0.053(2) 0.043(2) 0.023(2) 0.013(2)
O7 0.0311(18) 0.0371(17) 0.066(2) 0.0080(15) 0.0253(17) 0.0058(15)
O8 0.0259(17) 0.0263(15) 0.060(2) -0.0059(13) 0.0129(15) 0.0047(13)
N1 0.030(2) 0.0344(19) 0.035(2) -0.0008(17) -0.0011(16) -0.0010(18)
N2 0.037(2) 0.0263(18) 0.032(2) -0.0008(14) 0.0123(17) 0.0015(16)
N3 0.029(2) 0.0320(18) 0.035(2) -0.0033(16) 0.0073(17) 0.0015(17)
N4 0.037(2) 0.036(2) 0.034(2) 0.0018(16) 0.0145(18) -0.0011(18)
N5 0.030(2) 0.040(2) 0.055(3) 0.015(2) 0.024(2) 0.0121(19)
C1 0.0169(19) 0.027(2) 0.026(2) 0.0014(16) 0.0056(17) 0.0012(17)
C2 0.018(2) 0.030(2) 0.023(2) 0.0021(16) 0.0023(16) 0.0029(18)
C3 0.020(2) 0.031(2) 0.023(2) 0.0021(17) 0.0043(16) 0.0002(18)
C4 0.026(2) 0.026(2) 0.029(2) -0.0051(17) 0.0078(18) 0.0020(19)
C5 0.027(2) 0.025(2) 0.055(3) 0.000(2) 0.011(2) 0.0042(19)
C6 0.025(2) 0.028(2) 0.050(3) 0.006(2) 0.009(2) -0.0014(19)
C7 0.027(2) 0.033(2) 0.030(2) -0.0034(18) 0.0083(19) 0.003(2)
C8 0.039(3) 0.048(3) 0.052(3) 0.000(3) -0.002(2) 0.000(3)
C9 0.049(3) 0.065(3) 0.061(4) -0.009(3) -0.018(3) 0.006(3)
C10 0.079(5) 0.063(4) 0.039(3) -0.013(3) -0.015(3) 0.011(4)
C11 0.065(4) 0.039(3) 0.036(3) -0.003(2) -0.001(3) 0.005(3)
C12 0.106(5) 0.062(4) 0.026(3) -0.005(2) 0.013(3) 0.003(4)
C13 0.098(5) 0.065(4) 0.038(3) -0.004(3) 0.031(3) 0.002(4)
C14 0.069(4) 0.033(2) 0.042(3) -0.002(2) 0.027(3) -0.002(3)
C15 0.067(4) 0.056(3) 0.059(4) 0.000(3) 0.040(3) 0.001(3)
C16 0.049(3) 0.054(3) 0.063(4) 0.002(3) 0.030(3) 0.001(3)
C17 0.039(3) 0.038(3) 0.048(3) -0.005(2) 0.017(2) 0.005(2)
C18 0.051(3) 0.024(2) 0.031(2) -0.0049(18) 0.013(2) -0.003(2)
C19 0.053(3) 0.024(2) 0.029(2) -0.0011(19) 0.003(2) 0.001(2)
C20 0.034(3) 0.047(3) 0.050(3) -0.003(2) 0.013(2) 0.000(2)
C21 0.027(3) 0.062(3) 0.078(4) -0.015(3) 0.009(3) -0.006(3)
C22 0.046(4) 0.056(3) 0.072(4) -0.018(3) -0.013(3) 0.007(3)
C23 0.046(3) 0.034(3) 0.049(3) -0.008(2) -0.008(2) 0.009(2)
C24 0.089(5) 0.050(3) 0.042(3) -0.003(3) -0.018(3) 0.015(4)
C25 0.113(6) 0.046(3) 0.027(3) 0.004(2) -0.002(3) 0.012(4)
C26 0.081(4) 0.027(2) 0.034(3) 0.003(2) 0.014(3) 0.003(3)
C27 0.129(6) 0.037(3) 0.044(3) 0.006(3) 0.052(4) -0.003(4)
C28 0.093(5) 0.049(3) 0.065(4) -0.003(3) 0.054(4) -0.014(3)
C29 0.050(3) 0.047(3) 0.057(3) -0.004(2) 0.028(3) -0.008(3)
C30 0.053(3) 0.019(2) 0.029(2) 0.0016(17) 0.011(2) 0.003(2)
C31 0.045(3) 0.025(2) 0.032(2) -0.0027(19) 0.005(2) 0.006(2)

loop_
_atom_type_symbol
_atom_type_description
_atom_type_scat_dispersion_real
_atom_type_scat_dispersion_imag
_atom_type_scat_source
C C 0.0033 0.0016 'International Tables Vol C Tables 4.2.6.8 and 6.1.1.4'
H H 0.0000 0.0000 'International Tables Vol C Tables 4.2.6.8 and 6.1.1.4'
N N 0.0061 0.0033 'International Tables Vol C Tables 4.2.6.8 and 6.1.1.4'
O O 0.0106 0.0060 'International Tables Vol C Tables 4.2.6.8 and 6.1.1.4'
S S 0.1246 0.1234 'International Tables Vol C Tables 4.2.6.8 and 6.1.1.4'
Ho Ho -0.2175 4.6783 'International Tables Vol C Tables 4.2.6.8 and 6.1.1.4'

loop_
_geom_angle_atom_site_label_1
_geom_angle_atom_site_label_2
_geom_angle_atom_site_label_3
_geom_angle
_geom_angle_site_symmetry_1
_geom_angle_site_symmetry_3
O4 Ho1 O8 79.11(9) . 2_546
O4 Ho1 O1 74.11(9) . .
O8 Ho1 O1 146.54(10) 2_546 .
O4 Ho1 O1W 146.95(10) . .
O8 Ho1 O1W 72.62(10) 2_546 .
O1 Ho1 O1W 138.08(10) . .
O4 Ho1 N1 84.53(11) . .
O8 Ho1 N1 74.05(11) 2_546 .
O1 Ho1 N1 83.68(10) . .
O1W Ho1 N1 103.36(12) . .
O4 Ho1 N4 78.62(11) . .
O8 Ho1 N4 78.78(11) 2_546 .
O1 Ho1 N4 114.37(10) . .
O1W Ho1 N4 79.39(12) . .
N1 Ho1 N4 150.26(12) . .
O4 Ho1 N3 112.50(10) . .
O8 Ho1 N3 136.95(10) 2_546 .
O1 Ho1 N3 73.23(10) . .
O1W Ho1 N3 79.09(11) . .
N1 Ho1 N3 145.32(12) . .
N4 Ho1 N3 64.41(11) . .
O4 Ho1 N2 136.69(10) . .
O8 Ho1 N2 116.65(10) 2_546 .
O1 Ho1 N2 73.19(9) . .
O1W Ho1 N2 73.17(11) . .
N1 Ho1 N2 64.39(11) . .
N4 Ho1 N2 141.51(11) . .
N3 Ho1 N2 84.03(11) . .
O3 S1 O2 113.7(2) . .
O3 S1 O1 111.44(18) . .
O2 S1 O1 111.79(18) . .
O3 S1 C1 106.16(18) . .
O2 S1 C1 106.60(19) . .
O1 S1 C1 106.65(17) . .
S1 O1 Ho1 133.40(16) . .
Ho1 O1W H1W1 112(3) . .
Ho1 O1W H1W2 135(3) . .
H1W1 O1W H1W2 111.4(17) . .
C2 O4 Ho1 143.6(2) . .
C7 O8 Ho1 142.4(3) . 2_556
C8 N1 C19 117.3(4) . .
C8 N1 Ho1 121.5(3) . .
C19 N1 Ho1 120.8(3) . .
C17 N2 C18 116.8(4) . .
C17 N2 Ho1 126.3(3) . .
C18 N2 Ho1 116.6(3) . .
C20 N3 C31 117.2(4) . .
C20 N3 Ho1 124.5(3) . .
C31 N3 Ho1 118.0(3) . .
C29 N4 C30 117.3(4) . .
C29 N4 Ho1 122.7(3) . .
C30 N4 Ho1 119.8(3) . .
O6 N5 O5 124.9(4) . .
O6 N5 C3 117.4(4) . .
O5 N5 C3 117.7(4) . .
C6 C1 C2 121.9(4) . .
C6 C1 S1 116.9(3) . .
C2 C1 S1 121.1(3) . .
O4 C2 C1 124.7(3) . .
O4 C2 C3 120.7(4) . .
C1 C2 C3 114.5(3) . .
C4 C3 C2 125.1(4) . .
C4 C3 N5 121.5(3) . .
C2 C3 N5 113.4(3) . .
C3 C4 C5 117.4(4) . .
C3 C4 C7 123.2(4) . .
C5 C4 C7 119.0(4) . .
C6 C5 C4 120.4(4) . .
C6 C5 H5 119.8 . .
C4 C5 H5 119.8 . .
C5 C6 C1 120.6(4) . .
C5 C6 H6 119.7 . .
C1 C6 H6 119.7 . .
O7 C7 O8 125.1(4) . .
O7 C7 C4 119.5(4) . .
O8 C7 C4 115.3(4) . .
N1 C8 C9 124.0(5) . .
N1 C8 H8 118.0 . .
C9 C8 H8 118.0 . .
C10 C9 C8 117.4(5) . .
C10 C9 H9 121.3 . .
C8 C9 H9 121.3 . .
C9 C10 C11 121.5(5) . .
C9 C10 H10 119.3 . .
C11 C10 H10 119.3 . .
C10 C11 C19 116.7(5) . .
C10 C11 C12 123.4(5) . .
C19 C11 C12 119.9(5) . .
C13 C12 C11 121.2(5) . .
C13 C12 H12 119.4 . .
C11 C12 H12 119.4 . .
C12 C13 C14 120.7(5) . .
C12 C13 H13 119.7 . .
C14 C13 H13 119.7 . .
C15 C14 C18 118.5(5) . .
C15 C14 C13 122.3(5) . .
C18 C14 C13 119.2(5) . .
C16 C15 C14 119.2(5) . .
C16 C15 H15 120.4 . .
C14 C15 H15 120.4 . .
C15 C16 C17 118.5(5) . .
C15 C16 H16 120.8 . .
C17 C16 H16 120.8 . .
N2 C17 C16 125.0(5) . .
N2 C17 H17 117.5 . .
C16 C17 H17 117.5 . .
N2 C18 C14 121.9(4) . .
N2 C18 C19 117.8(4) . .
C14 C18 C19 120.2(4) . .
N1 C19 C11 123.0(5) . .
N1 C19 C18 118.2(4) . .
C11 C19 C18 118.8(4) . .
N3 C20 C21 123.7(5) . .
N3 C20 H20 118.2 . .
C21 C20 H20 118.2 . .
C22 C21 C20 118.8(5) . .
C22 C21 H21 120.6 . .
C20 C21 H21 120.6 . .
C21 C22 C23 120.5(5) . .
C21 C22 H22 119.8 . .
C23 C22 H22 119.8 . .
C22 C23 C31 117.0(5) . .
C22 C23 C24 123.8(5) . .
C31 C23 C24 119.1(5) . .
C25 C24 C23 120.9(5) . .
C25 C24 H24 119.5 . .
C23 C24 H24 119.5 . .
C24 C25 C26 122.5(5) . .
C24 C25 H25 118.8 . .
C26 C25 H25 118.8 . .
C27 C26 C25 124.8(5) . .
C27 C26 C30 116.6(5) . .
C25 C26 C30 118.6(5) . .
C28 C27 C26 120.8(5) . .
C28 C27 H27 119.6 . .
C26 C27 H27 119.6 . .
C27 C28 C29 118.7(5) . .
C27 C28 H28 120.7 . .
C29 C28 H28 120.7 . .
N4 C29 C28 124.0(5) . .
N4 C29 H29 118.0 . .
C28 C29 H29 118.0 . .
N4 C30 C26 122.5(5) . .
N4 C30 C31 118.0(4) . .
C26 C30 C31 119.4(5) . .
N3 C31 C23 122.7(4) . .
N3 C31 C30 117.6(4) . .
C23 C31 C30 119.5(4) . .

loop_
_geom_bond_atom_site_label_1
_geom_bond_atom_site_label_2
_geom_bond_distance
_geom_bond_site_symmetry_2
Ho1 O4 2.221(3) .
Ho1 O8 2.300(3) 2_546
Ho1 O1 2.340(3) .
Ho1 O1W 2.341(3) .
Ho1 N1 2.479(3) .
Ho1 N4 2.519(3) .
Ho1 N3 2.562(3) .
Ho1 N2 2.594(3) .
S1 O3 1.435(3) .
S1 O2 1.437(3) .
S1 O1 1.472(3) .
S1 C1 1.770(4) .
O1W H1W1 0.85(4) .
O1W H1W2 0.85(4) .
O4 C2 1.300(4) .
O5 N5 1.222(5) .
O6 N5 1.214(5) .
O7 C7 1.235(5) .
O8 C7 1.270(4) .
O8 Ho1 2.300(3) 2_556
N1 C8 1.316(5) .
N1 C19 1.357(5) .
N2 C17 1.319(5) .
N2 C18 1.364(5) .
N3 C20 1.332(5) .
N3 C31 1.360(5) .
N4 C29 1.328(5) .
N4 C30 1.354(5) .
N5 C3 1.477(5) .
C1 C6 1.389(5) .
C1 C2 1.405(5) .
C2 C3 1.411(5) .
C3 C4 1.383(5) .
C4 C5 1.392(5) .
C4 C7 1.515(5) .
C5 C6 1.382(5) .
C5 H5 0.9300 .
C6 H6 0.9300 .
C8 C9 1.405(6) .
C8 H8 0.9300 .
C9 C10 1.358(8) .
C9 H9 0.9300 .
C10 C11 1.383(8) .
C10 H10 0.9300 .
C11 C19 1.408(6) .
C11 C12 1.420(7) .
C12 C13 1.349(8) .
C12 H12 0.9300 .
C13 C14 1.427(7) .
C13 H13 0.9300 .
C14 C15 1.402(7) .
C14 C18 1.410(6) .
C15 C16 1.358(7) .
C15 H15 0.9300 .
C16 C17 1.395(6) .
C16 H16 0.9300 .
C17 H17 0.9300 .
C18 C19 1.426(6) .
C20 C21 1.390(6) .
C20 H20 0.9300 .
C21 C22 1.351(7) .
C21 H21 0.9300 .
C22 C23 1.397(7) .
C22 H22 0.9300 .
C23 C31 1.409(6) .
C23 C24 1.432(7) .
C24 C25 1.334(8) .
C24 H24 0.9300 .
C25 C26 1.418(8) .
C25 H25 0.9300 .
C26 C27 1.393(8) .
C26 C30 1.418(6) .
C27 C28 1.348(8) .
C27 H27 0.9300 .
C28 C29 1.382(6) .
C28 H28 0.9300 .
C29 H29 0.9300 .
C30 C31 1.441(6) .

loop_
_geom_hbond_atom_site_label_D
_geom_hbond_atom_site_label_H
_geom_hbond_atom_site_label_A
_geom_hbond_distance_DH
_geom_hbond_distance_HA
_geom_hbond_distance_DA
_geom_hbond_angle_DHA
_geom_hbond_site_symmetry_A
O1W H1W1 O7 0.85(4) 1.896(17) 2.690(4) 157(4) 2_546
O1W H1W2 O3 0.85(4) 1.791(12) 2.631(4) 172(5) 2_646

loop_
_geom_torsion_atom_site_label_1
_geom_torsion_atom_site_label_2
_geom_torsion_atom_site_label_3
_geom_torsion_atom_site_label_4
_geom_torsion
_geom_torsion_site_symmetry_1
O3 S1 O1 Ho1 168.8(2) .
O2 S1 O1 Ho1 -62.8(3) .
C1 S1 O1 Ho1 53.4(3) .
O4 Ho1 O1 S1 -36.9(2) .
O8 Ho1 O1 S1 1.2(3) 2_546
O1W Ho1 O1 S1 152.2(2) .
N1 Ho1 O1 S1 49.2(2) .
N4 Ho1 O1 S1 -106.2(2) .
N3 Ho1 O1 S1 -157.0(2) .
N2 Ho1 O1 S1 114.3(2) .
O8 Ho1 O4 C2 -159.9(4) 2_546
O1 Ho1 O4 C2 -0.2(4) .
O1W Ho1 O4 C2 168.7(4) .
N1 Ho1 O4 C2 -85.2(4) .
N4 Ho1 O4 C2 119.5(4) .
N3 Ho1 O4 C2 63.5(4) .
N2 Ho1 O4 C2 -42.4(5) .
O4 Ho1 N1 C8 -36.2(4) .
O8 Ho1 N1 C8 44.0(3) 2_546
O1 Ho1 N1 C8 -110.8(4) .
O1W Ho1 N1 C8 111.2(4) .
N4 Ho1 N1 C8 19.2(5) .
N3 Ho1 N1 C8 -158.7(3) .
N2 Ho1 N1 C8 174.9(4) .
O4 Ho1 N1 C19 136.8(3) .
O8 Ho1 N1 C19 -143.0(3) 2_546
O1 Ho1 N1 C19 62.3(3) .
O1W Ho1 N1 C19 -75.8(3) .
N4 Ho1 N1 C19 -167.7(3) .
N3 Ho1 N1 C19 14.3(4) .
N2 Ho1 N1 C19 -12.1(3) .
O4 Ho1 N2 C17 137.1(3) .
O8 Ho1 N2 C17 -119.9(3) 2_546
O1 Ho1 N2 C17 94.7(3) .
O1W Ho1 N2 C17 -60.0(3) .
N1 Ho1 N2 C17 -174.4(4) .
N4 Ho1 N2 C17 -13.6(4) .
N3 Ho1 N2 C17 20.4(3) .
O4 Ho1 N2 C18 -36.2(3) .
O8 Ho1 N2 C18 66.7(3) 2_546
O1 Ho1 N2 C18 -78.7(3) .
O1W Ho1 N2 C18 126.7(3) .
N1 Ho1 N2 C18 12.3(3) .
N4 Ho1 N2 C18 173.1(2) .
N3 Ho1 N2 C18 -152.9(3) .
O4 Ho1 N3 C20 -110.3(3) .
O8 Ho1 N3 C20 151.5(3) 2_546
O1 Ho1 N3 C20 -46.0(3) .
O1W Ho1 N3 C20 102.2(3) .
N1 Ho1 N3 C20 4.4(4) .
N4 Ho1 N3 C20 -174.5(4) .
N2 Ho1 N3 C20 28.2(3) .
O4 Ho1 N3 C31 76.7(3) .
O8 Ho1 N3 C31 -21.6(3) 2_546
O1 Ho1 N3 C31 140.9(3) .
O1W Ho1 N3 C31 -70.9(3) .
N1 Ho1 N3 C31 -168.7(3) .
N4 Ho1 N3 C31 12.4(3) .
N2 Ho1 N3 C31 -144.9(3) .
O4 Ho1 N4 C29 51.9(3) .
O8 Ho1 N4 C29 -29.1(3) 2_546
O1 Ho1 N4 C29 118.4(3) .
O1W Ho1 N4 C29 -103.3(3) .
N1 Ho1 N4 C29 -4.9(5) .
N3 Ho1 N4 C29 173.8(4) .
N2 Ho1 N4 C29 -148.1(3) .
O4 Ho1 N4 C30 -132.9(3) .
O8 Ho1 N4 C30 146.2(3) 2_546
O1 Ho1 N4 C30 -66.3(3) .
O1W Ho1 N4 C30 72.0(3) .
N1 Ho1 N4 C30 170.4(3) .
N3 Ho1 N4 C30 -10.9(3) .
N2 Ho1 N4 C30 27.1(4) .
O3 S1 C1 C6 32.5(4) .
O2 S1 C1 C6 -88.9(3) .
O1 S1 C1 C6 151.5(3) .
O3 S1 C1 C2 -151.7(3) .
O2 S1 C1 C2 86.8(3) .
O1 S1 C1 C2 -32.8(4) .
Ho1 O4 C2 C1 10.0(7) .
Ho1 O4 C2 C3 -170.8(3) .
C6 C1 C2 O4 -177.8(4) .
S1 C1 C2 O4 6.7(5) .
C6 C1 C2 C3 2.9(6) .
S1 C1 C2 C3 -172.6(3) .
O4 C2 C3 C4 -179.1(4) .
C1 C2 C3 C4 0.3(6) .
O4 C2 C3 N5 0.2(5) .
C1 C2 C3 N5 179.5(3) .
O6 N5 C3 C4 -84.8(5) .
O5 N5 C3 C4 98.4(5) .
O6 N5 C3 C2 95.9(4) .
O5 N5 C3 C2 -80.9(5) .
C2 C3 C4 C5 -3.1(6) .
N5 C3 C4 C5 177.6(4) .
C2 C3 C4 C7 169.8(4) .
N5 C3 C4 C7 -9.4(6) .
C3 C4 C5 C6 2.9(6) .
C7 C4 C5 C6 -170.3(4) .
C4 C5 C6 C1 0.0(7) .
C2 C1 C6 C5 -3.1(6) .
S1 C1 C6 C5 172.6(3) .
Ho1 O8 C7 O7 -8.2(7) 2_556
Ho1 O8 C7 C4 167.7(3) 2_556
C3 C4 C7 O7 -2.8(6) .
C5 C4 C7 O7 170.0(4) .
C3 C4 C7 O8 -179.0(4) .
C5 C4 C7 O8 -6.2(6) .
C19 N1 C8 C9 1.0(7) .
Ho1 N1 C8 C9 174.2(3) .
N1 C8 C9 C10 -3.1(8) .
C8 C9 C10 C11 2.8(8) .
C9 C10 C11 C19 -0.6(8) .
C9 C10 C11 C12 177.9(5) .
C10 C11 C12 C13 -175.8(6) .
C19 C11 C12 C13 2.7(8) .
C11 C12 C13 C14 -0.3(9) .
C12 C13 C14 C15 176.2(5) .
C12 C13 C14 C18 -1.3(8) .
C18 C14 C15 C16 1.8(7) .
C13 C14 C15 C16 -175.7(4) .
C14 C15 C16 C17 -0.7(7) .
C18 N2 C17 C16 5.0(6) .
Ho1 N2 C17 C16 -168.3(3) .
C15 C16 C17 N2 -2.9(7) .
C17 N2 C18 C14 -3.6(6) .
Ho1 N2 C18 C14 170.4(3) .
C17 N2 C18 C19 173.8(4) .
Ho1 N2 C18 C19 -12.2(5) .
C15 C14 C18 N2 0.4(6) .
C13 C14 C18 N2 178.0(4) .
C15 C14 C18 C19 -177.0(4) .
C13 C14 C18 C19 0.6(6) .
C8 N1 C19 C11 1.5(6) .
Ho1 N1 C19 C11 -171.8(3) .
C8 N1 C19 C18 -175.5(4) .
Ho1 N1 C19 C18 11.2(5) .
C10 C11 C19 N1 -1.7(7) .
C12 C11 C19 N1 179.7(4) .
C10 C11 C19 C18 175.3(4) .
C12 C11 C19 C18 -3.3(7) .
N2 C18 C19 N1 1.3(6) .
C14 C18 C19 N1 178.8(4) .
N2 C18 C19 C11 -175.8(4) .
C14 C18 C19 C11 1.7(6) .
C31 N3 C20 C21 4.4(6) .
Ho1 N3 C20 C21 -168.8(3) .
N3 C20 C21 C22 -1.9(8) .
C20 C21 C22 C23 -2.4(8) .
C21 C22 C23 C31 4.0(7) .
C21 C22 C23 C24 -172.8(5) .
C22 C23 C24 C25 175.9(5) .
C31 C23 C24 C25 -0.8(8) .
C23 C24 C25 C26 0.6(9) .
C24 C25 C26 C27 -177.4(5) .
C24 C25 C26 C30 0.4(8) .
C25 C26 C27 C28 177.1(5) .
C30 C26 C27 C28 -0.7(7) .
C26 C27 C28 C29 1.3(8) .
C30 N4 C29 C28 -1.7(7) .
Ho1 N4 C29 C28 173.7(3) .
C27 C28 C29 N4 -0.1(8) .
C29 N4 C30 C26 2.3(6) .
Ho1 N4 C30 C26 -173.2(3) .
C29 N4 C30 C31 -175.6(4) .
Ho1 N4 C30 C31 8.9(5) .
C27 C26 C30 N4 -1.1(6) .
C25 C26 C30 N4 -179.1(4) .
C27 C26 C30 C31 176.7(4) .
C25 C26 C30 C31 -1.2(6) .
C20 N3 C31 C23 -2.6(6) .
Ho1 N3 C31 C23 171.0(3) .
C20 N3 C31 C30 173.0(4) .
Ho1 N3 C31 C30 -13.4(5) .
C22 C23 C31 N3 -1.4(6) .
C24 C23 C31 N3 175.5(4) .
C22 C23 C31 C30 -176.9(4) .
C24 C23 C31 C30 0.0(6) .
N4 C30 C31 N3 3.3(5) .
C26 C30 C31 N3 -174.7(3) .
N4 C30 C31 C23 179.0(4) .
C26 C30 C31 C23 1.0(6) .
